data_7248902
loop_
_publ_author_name
'Khorshidi, Ghazale'
'Notash, Behrouz'
'Kubicki, Maciej'

_publ_section_title
;
 Reversible anion-dependent iodine uptake in nonporous pseudopolymorphic
 coordination polymers
;
_journal_issue 30
_journal_name_full CrystEngComm
_journal_page_first 4082
_journal_page_last 4097
_journal_paper_doi 10.1039/D4CE00402G
_journal_volume 26
_journal_year 2024
_chemical_formula_moiety 'C18 H16 Br2 Hg N6 O2, 3(C2 H6 O S)'
_chemical_formula_sum 'C24 H34 Br2 Hg N6 O5 S3'
_chemical_formula_weight 943.16
_space_group_crystal_system monoclinic
_space_group_IT_number 14
_space_group_name_Hall '-P 2ybc'
_space_group_name_H-M_alt 'P 1 21/c 1'
_atom_sites_solution_hydrogens mixed
_audit_creation_method SHELXL-2018/3
_audit_update_record
;
2022-08-16 deposited with the CCDC.	2024-06-21 downloaded from the CCDC.
;
_cell_angle_alpha 90
_cell_angle_beta 103.308(4)
_cell_angle_gamma 90
_cell_formula_units_Z 4
_cell_length_a 27.8834(12)
_cell_length_b 5.3776(2)
_cell_length_c 26.0063(11)
_cell_measurement_reflns_used 9998
_cell_measurement_temperature 100(1)
_cell_measurement_theta_max 28.1260
_cell_measurement_theta_min 3.8390
_cell_volume 3794.8(3)
_computing_cell_refinement 'CrysAlisPro 1.171.41.123a (Rigaku OD, 2022)'
_computing_data_collection 'CrysAlisPro 1.171.41.123a (Rigaku OD, 2022)'
_computing_data_reduction 'CrysAlisPro 1.171.41.123a (Rigaku OD, 2022)'
_computing_molecular_graphics 'Mercury (MacRae et al., 2009)'
_computing_publication_material 'SHELXL-2013 (Sheldrick, 2013)'
_computing_structure_refinement 'SHELXL-2013 (Sheldrick, 2013)'
_computing_structure_solution 'SHELXT-2013 (Sheldrick, 2013)'
_diffrn_ambient_environment N~2~
_diffrn_ambient_temperature 100(1)
_diffrn_detector 'CCD plate'
_diffrn_detector_area_resol_mean 16.1544
_diffrn_detector_type Eos
_diffrn_measured_fraction_theta_full 0.998
_diffrn_measured_fraction_theta_max 0.848
_diffrn_measurement_device 'four-circle diffractometer'
_diffrn_measurement_device_type 'Xcalibur, Eos'
_diffrn_radiation_monochromator graphite
_diffrn_radiation_probe x-ray
_diffrn_radiation_type 'Mo K\a'
_diffrn_radiation_wavelength 0.71073
_diffrn_reflns_av_R_equivalents 0.0372
_diffrn_reflns_av_unetI/netI 0.0409
_diffrn_reflns_Laue_measured_fraction_full 0.998
_diffrn_reflns_Laue_measured_fraction_max 0.848
_diffrn_reflns_limit_h_max 33
_diffrn_reflns_limit_h_min -36
_diffrn_reflns_limit_k_max 6
_diffrn_reflns_limit_k_min -7
_diffrn_reflns_limit_l_max 34
_diffrn_reflns_limit_l_min -32
_diffrn_reflns_number 25882
_diffrn_reflns_point_group_measured_fraction_full 0.998
_diffrn_reflns_point_group_measured_fraction_max 0.848
_diffrn_reflns_theta_full 25.000
_diffrn_reflns_theta_max 28.598
_diffrn_reflns_theta_min 3.471
_diffrn_source 'fine-focus sealed X-ray tube'
_diffrn_source_type 'Enhance (Mo) X-ray Source'
_exptl_absorpt_coefficient_mu 6.364
_exptl_absorpt_correction_T_max 1.00000
_exptl_absorpt_correction_T_min 0.61900
_exptl_absorpt_correction_type multi-scan
_exptl_absorpt_process_details
;
CrysAlisPro 1.171.41.123a (Rigaku Oxford Diffraction, 2022)
Empirical absorption correction using spherical harmonics,
implemented in SCALE3 ABSPACK scaling algorithm.
;
_exptl_crystal_colour colourless
_exptl_crystal_density_diffrn 1.651
_exptl_crystal_description prism
_exptl_crystal_F_000 1832
_exptl_crystal_size_max 0.3
_exptl_crystal_size_mid 0.15
_exptl_crystal_size_min 0.1
_refine_diff_density_max 1.306
_refine_diff_density_min -1.492
_refine_diff_density_rms 0.131
_refine_ls_extinction_method none
_refine_ls_goodness_of_fit_ref 1.040
_refine_ls_hydrogen_treatment constr
_refine_ls_matrix_type full
_refine_ls_number_parameters 380
_refine_ls_number_reflns 8242
_refine_ls_number_restraints 0
_refine_ls_restrained_S_all 1.040
_refine_ls_R_factor_all 0.0499
_refine_ls_R_factor_gt 0.0378
_refine_ls_shift/su_max 0.003
_refine_ls_shift/su_mean 0.000
_refine_ls_structure_factor_coef Fsqd
_refine_ls_weighting_details 'w=1/[\s^2^(Fo^2^)+(0.0444P)^2^+6.1397P] where P=(Fo^2^+2Fc^2^)/3'
_refine_ls_weighting_scheme calc
_refine_ls_wR_factor_gt 0.0894
_refine_ls_wR_factor_ref 0.0960
_reflns_Friedel_coverage 0.000
_reflns_number_gt 6721
_reflns_number_total 8242
_reflns_threshold_expression 'I > 2\s(I)'
_cod_data_source_file d4ce00402g2.cif
_cod_data_source_block 2
_cod_depositor_comments 'Adding full bibliography for 7248900--7248902.cif.'
_cod_original_sg_symbol_H-M 'P 21/c'
_cod_database_code 7248902
_shelx_shelxl_version_number 2018/3
_shelx_space_group_comment
;
The symmetry employed for this shelxl refinement is uniquely defined
by the following loop, which should always be used as a source of
symmetry information in preference to the above space-group names.
They are only intended as comments.
;
_smtbx_masks_void_probe_radius 1.2
_smtbx_masks_void_truncation_radius 1.2

loop_
_space_group_symop_operation_xyz
'x, y, z'
'-x, y+1/2, -z+1/2'
'-x, -y, -z'
'x, -y-1/2, z-1/2'

loop_
_atom_site_label
_atom_site_type_symbol
_atom_site_fract_x
_atom_site_fract_y
_atom_site_fract_z
_atom_site_U_iso_or_equiv
_atom_site_adp_type
_atom_site_occupancy
_atom_site_site_symmetry_order
_atom_site_calc_flag
_atom_site_refinement_flags_posn
_atom_site_refinement_flags_adp
_atom_site_refinement_flags_occupancy
_atom_site_disorder_assembly
_atom_site_disorder_group
Hg1 Hg 0.73844(2) 0.89263(3) 0.26636(2) 0.02759(7) Uani 1 1 d . . . . .
Br1 Br 0.79164(2) 0.94276(10) 0.20061(2) 0.03562(13) Uani 1 1 d . . . . .
Br2 Br 0.68953(2) 1.13198(9) 0.32003(2) 0.03676(13) Uani 1 1 d . . . . .
N1A N 0.78381(14) 0.6177(6) 0.32724(15) 0.0246(8) Uani 1 1 d . . . . .
C1A C 0.69027(19) 0.4435(9) 0.18693(19) 0.0316(11) Uani 1 1 d . . . . .
H1A H 0.723529 0.432054 0.183976 0.038 Uiso 1 1 calc R U . . .
C2A C 0.6322(2) 0.6400(9) 0.2201(2) 0.0372(12) Uani 1 1 d . . . . .
H2A H 0.623076 0.769277 0.240876 0.045 Uiso 1 1 calc R U . . .
C3A C 0.5964(2) 0.4739(10) 0.1954(2) 0.0432(13) Uani 1 1 d . . . . .
H3A H 0.563585 0.488733 0.199749 0.052 Uiso 1 1 calc R U . . .
C4A C 0.65709(19) 0.2681(9) 0.1605(2) 0.0353(12) Uani 1 1 d . . . . .
H4A H 0.667460 0.139677 0.140457 0.042 Uiso 1 1 calc R U . . .
C5A C 0.60868(19) 0.2850(9) 0.1642(2) 0.0377(12) Uani 1 1 d . . . . .
N2A N 0.86456(15) 0.1213(7) 0.43716(15) 0.0288(9) Uani 1 1 d . . . . .
H2AA H 0.858703 0.133260 0.468902 0.035 Uiso 1 1 calc R U . . .
C6A C 0.5731(2) -0.0476(10) 0.1006(2) 0.0464(15) Uani 1 1 d . . . . .
O1A O 0.90880(13) -0.1041(6) 0.38912(12) 0.0297(8) Uani 1 1 d . . . . .
N3A N 0.92155(16) -0.1605(8) 0.47837(15) 0.0334(10) Uani 1 1 d . . . . .
H3AA H 0.909943 -0.117511 0.505826 0.040 Uiso 1 1 calc R U . . .
C7A C 0.5159(2) -0.3268(10) 0.0403(3) 0.0523(17) Uani 1 1 d . . . . .
C8A C 0.4675(2) -0.3359(12) 0.0113(3) 0.071(2) Uani 1 1 d . . . . .
H8A H 0.444507 -0.219719 0.019086 0.085 Uiso 1 1 calc R U . . .
C11A C 0.4514(2) -0.5063(11) -0.0284(3) 0.0593(19) Uani 1 1 d . . . . .
H11A H 0.417904 -0.507755 -0.047357 0.071 Uiso 1 1 calc R U . . .
N1B N 0.67846(15) 0.6268(7) 0.21615(16) 0.0303(9) Uani 1 1 d . . . . .
C1B C 0.81073(17) 0.4372(8) 0.31207(17) 0.0240(10) Uani 1 1 d . . . . .
H1B H 0.810811 0.426849 0.275626 0.029 Uiso 1 1 calc R U . . .
C2B C 0.78334(18) 0.6243(9) 0.37893(18) 0.0305(11) Uani 1 1 d . . . . .
H2B H 0.763522 0.746125 0.390543 0.037 Uiso 1 1 calc R U . . .
C3B C 0.80985(18) 0.4651(9) 0.41531(18) 0.0312(11) Uani 1 1 d . . . . .
H3B H 0.809073 0.480737 0.451499 0.037 Uiso 1 1 calc R U . . .
C4B C 0.83804(16) 0.2671(8) 0.34545(17) 0.0221(9) Uani 1 1 d . . . . .
H4B H 0.856532 0.143553 0.332415 0.027 Uiso 1 1 calc R U . . .
C5B C 0.83821(16) 0.2785(8) 0.39940(17) 0.0236(9) Uani 1 1 d . . . . .
N2B N 0.57143(17) 0.1249(8) 0.1397(2) 0.0508(14) Uani 1 1 d . . . . .
H2BA H 0.543624 0.133737 0.150167 0.061 Uiso 1 1 calc R U . . .
C6B C 0.89963(17) -0.0557(8) 0.43107(17) 0.0243(10) Uani 1 1 d . . . . .
O1B O 0.60920(15) -0.0931(7) 0.08500(17) 0.0490(11) Uani 1 1 d . . . . .
N3B N 0.52813(18) -0.1552(9) 0.0826(2) 0.0600(16) Uani 1 1 d . . . . .
H3BA H 0.504695 -0.114445 0.098615 0.072 Uiso 1 1 calc R U . . .
C7B C 0.96081(18) -0.3304(9) 0.48754(18) 0.0282(10) Uani 1 1 d . . . . .
C8B C 0.9696(2) -0.4964(10) 0.44962(19) 0.0366(12) Uani 1 1 d . . . . .
H8B H 0.948731 -0.496667 0.415117 0.044 Uiso 1 1 calc R U . . .
C9B C 0.9915(2) -0.3400(10) 0.53771(19) 0.0384(13) Uani 1 1 d . . . . .
H9B H 0.985536 -0.230230 0.564151 0.046 Uiso 1 1 calc R U . . .
S1E S 0.43361(17) 0.1741(16) 0.1719(2) 0.072(3) Uani 0.494(12) 1 d . . P A 2
S2E S 0.42916(15) 0.3134(12) 0.1379(4) 0.084(3) Uani 0.506(12) 1 d . . P A 1
O1E O 0.4747(2) 0.0800(15) 0.1530(4) 0.175(4) Uani 1 1 d . . . . .
C1E C 0.4454(5) 0.463(2) 0.1861(12) 0.362(18) Uani 1 1 d . . . . .
H1EA H 0.461332 0.615573 0.178029 0.543 Uiso 0.506(12) 1 d R U P A 1
H1EB H 0.468813 0.365516 0.212313 0.543 Uiso 0.506(12) 1 d R U P A 1
H1EC H 0.416736 0.505149 0.200192 0.543 Uiso 0.506(12) 1 d R U P A 1
H1EE H 0.457891 0.478645 0.224347 0.543 Uiso 0.494(12) 1 d R U P A 2
H1ED H 0.415176 0.560960 0.174937 0.543 Uiso 0.494(12) 1 d R U P A 2
H1EF H 0.470258 0.523477 0.167949 0.543 Uiso 0.494(12) 1 d R U P A 2
C2E C 0.3813(3) 0.1068(14) 0.1295(5) 0.109(4) Uani 1 1 d . . . . .
H2EA H 0.379765 0.009635 0.097290 0.163 Uiso 0.506(12) 1 d R U P A 1
H2EB H 0.350335 0.197727 0.126511 0.163 Uiso 0.506(12) 1 d R U P A 1
H2EC H 0.386433 -0.005386 0.159999 0.163 Uiso 0.506(12) 1 d R U P A 1
H2ED H 0.379989 0.193669 0.096097 0.163 Uiso 0.494(12) 1 d R U P A 2
H2EE H 0.353533 0.159666 0.144114 0.163 Uiso 0.494(12) 1 d R U P A 2
H2EF H 0.379397 -0.073044 0.123240 0.163 Uiso 0.494(12) 1 d R U P A 2
S1D S 0.89460(7) 0.2449(4) 0.59640(6) 0.0691(6) Uani 1 1 d . . . . .
O1D O 0.87503(18) 0.0884(8) 0.54813(14) 0.0589(13) Uani 1 1 d . . . . .
C1D C 0.8742(2) 0.1079(10) 0.6483(2) 0.0458(14) Uani 1 1 d . . . . .
H1DA H 0.839097 0.066909 0.636538 0.069 Uiso 1 1 d R U . . .
H1DB H 0.878883 0.224177 0.678074 0.069 Uiso 1 1 d R U . . .
H1DC H 0.893022 -0.044261 0.659473 0.069 Uiso 1 1 d R U . . .
C2D C 0.8556(5) 0.5051(14) 0.5866(3) 0.162(6) Uani 1 1 d . . . . .
H2DC H 0.821190 0.449917 0.576415 0.242 Uiso 1 1 d R U . . .
H2DA H 0.863003 0.609148 0.558464 0.242 Uiso 1 1 d R U . . .
H2DB H 0.860734 0.601471 0.619375 0.242 Uiso 1 1 d R U . . .
S1C S 0.93284(4) 0.5461(2) 0.76919(5) 0.0273(3) Uani 1 1 d . . . . .
O1C O 0.94462(14) 0.5347(6) 0.71525(13) 0.0364(8) Uani 1 1 d . . . . .
C1C C 0.99063(17) 0.5279(10) 0.81630(18) 0.0316(11) Uani 1 1 d . . . . .
H1CA H 1.004700 0.361561 0.815196 0.047 Uiso 1 1 d R U . . .
H1CB H 0.985593 0.560007 0.851777 0.047 Uiso 1 1 d R U . . .
H1CC H 1.013277 0.652326 0.807739 0.047 Uiso 1 1 d R U . . .
C2C C 0.9207(2) 0.8647(9) 0.78012(19) 0.0348(12) Uani 1 1 d . . . . .
H2CA H 0.948013 0.967172 0.774160 0.052 Uiso 1 1 d R U . . .
H2CB H 0.917476 0.886668 0.816568 0.052 Uiso 1 1 d R U . . .
H2CC H 0.890073 0.915499 0.755641 0.052 Uiso 1 1 d R U . . .

loop_
_atom_site_aniso_label
_atom_site_aniso_U_11
_atom_site_aniso_U_22
_atom_site_aniso_U_33
_atom_site_aniso_U_23
_atom_site_aniso_U_13
_atom_site_aniso_U_12
Hg1 0.02331(11) 0.03029(11) 0.02505(11) 0.00026(7) -0.00287(7) -0.00125(7)
Br1 0.0307(3) 0.0433(3) 0.0328(3) -0.0028(2) 0.0073(2) 0.0025(2)
Br2 0.0295(3) 0.0429(3) 0.0375(3) -0.0053(2) 0.0067(2) -0.0007(2)
N1A 0.024(2) 0.0243(19) 0.024(2) -0.0006(15) 0.0008(16) -0.0006(15)
C1A 0.027(3) 0.030(3) 0.033(3) -0.002(2) -0.002(2) 0.000(2)
C2A 0.032(3) 0.036(3) 0.038(3) -0.011(2) -0.002(2) -0.002(2)
C3A 0.026(3) 0.046(3) 0.053(3) -0.010(3) -0.001(3) -0.006(2)
C4A 0.029(3) 0.033(3) 0.036(3) -0.001(2) -0.008(2) 0.000(2)
C5A 0.027(3) 0.035(3) 0.043(3) -0.005(2) -0.009(2) -0.002(2)
N2A 0.034(2) 0.035(2) 0.0165(18) 0.0014(16) 0.0043(17) 0.0135(17)
C6A 0.032(3) 0.039(3) 0.054(4) -0.007(3) -0.019(3) -0.006(2)
O1A 0.0318(19) 0.0376(19) 0.0191(16) 0.0006(14) 0.0046(14) 0.0135(14)
N3A 0.039(3) 0.045(2) 0.0152(19) 0.0036(17) 0.0044(17) 0.021(2)
C7A 0.029(3) 0.037(3) 0.077(4) -0.017(3) -0.017(3) -0.004(2)
C8A 0.034(3) 0.055(4) 0.105(6) -0.038(4) -0.022(4) 0.009(3)
C11A 0.030(3) 0.043(3) 0.089(5) -0.021(3) -0.020(3) 0.001(3)
N1B 0.030(2) 0.030(2) 0.027(2) 0.0024(17) -0.0021(18) -0.0038(17)
C1B 0.025(2) 0.033(2) 0.013(2) -0.0011(18) 0.0020(18) -0.0023(19)
C2B 0.029(3) 0.036(3) 0.023(2) -0.004(2) -0.002(2) 0.005(2)
C3B 0.035(3) 0.036(3) 0.020(2) -0.006(2) 0.002(2) 0.010(2)
C4B 0.020(2) 0.024(2) 0.022(2) -0.0007(18) 0.0053(18) 0.0022(17)
C5B 0.022(2) 0.029(2) 0.019(2) -0.0030(18) 0.0021(18) 0.0010(18)
N2B 0.026(3) 0.049(3) 0.069(3) -0.025(3) -0.007(2) -0.004(2)
C6B 0.021(2) 0.030(2) 0.019(2) -0.0013(18) 0.0007(18) 0.0034(18)
O1B 0.032(2) 0.050(2) 0.058(3) -0.0209(19) -0.005(2) -0.0083(17)
N3B 0.031(3) 0.058(3) 0.082(4) -0.037(3) -0.005(3) -0.007(2)
C7B 0.033(3) 0.031(2) 0.020(2) 0.0002(19) 0.003(2) 0.006(2)
C8B 0.042(3) 0.040(3) 0.020(2) -0.007(2) -0.010(2) 0.010(2)
C9B 0.049(3) 0.043(3) 0.018(2) -0.009(2) -0.004(2) 0.019(2)
S1E 0.037(2) 0.127(5) 0.058(3) -0.033(4) 0.027(2) -0.015(3)
S2E 0.042(2) 0.075(4) 0.123(7) -0.049(4) -0.007(3) 0.005(2)
O1E 0.051(4) 0.187(8) 0.293(11) -0.180(8) 0.055(5) -0.042(4)
C1E 0.091(9) 0.063(7) 0.96(6) -0.117(18) 0.17(2) -0.019(7)
C2E 0.070(6) 0.067(6) 0.182(11) 0.004(6) 0.014(7) 0.015(4)
S1D 0.0525(10) 0.1278(17) 0.0246(7) 0.0046(9) 0.0035(7) -0.0303(11)
O1D 0.082(3) 0.075(3) 0.0202(19) -0.0005(18) 0.012(2) 0.040(2)
C1D 0.062(4) 0.048(3) 0.029(3) -0.006(2) 0.014(3) -0.008(3)
C2D 0.41(2) 0.034(4) 0.038(4) 0.006(4) 0.054(7) 0.014(7)
S1C 0.0239(6) 0.0309(6) 0.0265(6) 0.0003(5) 0.0049(5) -0.0019(5)
O1C 0.044(2) 0.040(2) 0.0277(18) -0.0065(15) 0.0133(16) -0.0028(17)
C1C 0.026(3) 0.040(3) 0.028(3) 0.003(2) 0.006(2) 0.005(2)
C2C 0.038(3) 0.040(3) 0.027(3) 0.006(2) 0.009(2) 0.012(2)

loop_
_atom_type_symbol
_atom_type_description
_atom_type_scat_dispersion_real
_atom_type_scat_dispersion_imag
_atom_type_scat_source
C C 0.0033 0.0016 'International Tables Vol C Tables 4.2.6.8 and 6.1.1.4'
H H 0.0000 0.0000 'International Tables Vol C Tables 4.2.6.8 and 6.1.1.4'
N N 0.0061 0.0033 'International Tables Vol C Tables 4.2.6.8 and 6.1.1.4'
O O 0.0106 0.0060 'International Tables Vol C Tables 4.2.6.8 and 6.1.1.4'
Br Br -0.2901 2.4595 'International Tables Vol C Tables 4.2.6.8 and 6.1.1.4'
Hg Hg -2.3894 9.2266 'International Tables Vol C Tables 4.2.6.8 and 6.1.1.4'
S S 0.1246 0.1234 'International Tables Vol C Tables 4.2.6.8 and 6.1.1.4'

loop_
_geom_angle_atom_site_label_1
_geom_angle_atom_site_label_2
_geom_angle_atom_site_label_3
_geom_angle
_geom_angle_site_symmetry_1
_geom_angle_site_symmetry_3
_geom_angle_publ_flag
N1A Hg1 N1B 101.43(13) . . ?
N1A Hg1 Br2 103.15(10) . . ?
N1B Hg1 Br2 102.21(11) . . ?
N1A Hg1 Br1 102.56(10) . . ?
N1B Hg1 Br1 98.19(11) . . ?
Br2 Hg1 Br1 143.036(18) . . ?
C1B N1A C2B 116.6(4) . . ?
C1B N1A Hg1 121.0(3) . . ?
C2B N1A Hg1 122.4(3) . . ?
N1B C1A C4A 124.2(5) . . ?
N1B C1A H1A 117.9 . . ?
C4A C1A H1A 117.9 . . ?
N1B C2A C3A 122.9(5) . . ?
N1B C2A H2A 118.5 . . ?
C3A C2A H2A 118.5 . . ?
C2A C3A C5A 119.6(5) . . ?
C2A C3A H3A 120.2 . . ?
C5A C3A H3A 120.2 . . ?
C5A C4A C1A 118.2(5) . . ?
C5A C4A H4A 120.9 . . ?
C1A C4A H4A 120.9 . . ?
C4A C5A N2B 124.7(5) . . ?
C4A C5A C3A 117.8(5) . . ?
N2B C5A C3A 117.6(5) . . ?
C5B N2A C6B 127.6(4) . . ?
C5B N2A H2AA 116.2 . . ?
C6B N2A H2AA 116.2 . . ?
O1B C6A N3B 125.3(6) . . ?
O1B C6A N2B 124.1(5) . . ?
N3B C6A N2B 110.6(6) . . ?
C6B N3A C7B 126.3(4) . . ?
C6B N3A H3AA 116.8 . . ?
C7B N3A H3AA 116.8 . . ?
C11A C7A C8A 118.0(6) 3_645 . ?
C11A C7A N3B 123.3(5) 3_645 . ?
C8A C7A N3B 118.5(6) . . ?
C11A C8A C7A 122.8(6) . . ?
C11A C8A H8A 118.6 . . ?
C7A C8A H8A 118.6 . . ?
C7A C11A C8A 119.2(5) 3_645 . ?
C7A C11A H11A 120.4 3_645 . ?
C8A C11A H11A 120.4 . . ?
C2A N1B C1A 117.3(4) . . ?
C2A N1B Hg1 120.5(3) . . ?
C1A N1B Hg1 121.9(3) . . ?
N1A C1B C4B 124.5(4) . . ?
N1A C1B H1B 117.8 . . ?
C4B C1B H1B 117.8 . . ?
N1A C2B C3B 123.3(4) . . ?
N1A C2B H2B 118.4 . . ?
C3B C2B H2B 118.4 . . ?
C2B C3B C5B 120.0(4) . . ?
C2B C3B H3B 120.0 . . ?
C5B C3B H3B 120.0 . . ?
C1B C4B C5B 118.6(4) . . ?
C1B C4B H4B 120.7 . . ?
C5B C4B H4B 120.7 . . ?
N2A C5B C3B 118.4(4) . . ?
N2A C5B C4B 124.5(4) . . ?
C3B C5B C4B 117.1(4) . . ?
C5A N2B C6A 127.2(5) . . ?
C5A N2B H2BA 116.4 . . ?
C6A N2B H2BA 116.4 . . ?
O1A C6B N3A 125.7(4) . . ?
O1A C6B N2A 123.3(4) . . ?
N3A C6B N2A 111.0(4) . . ?
C6A N3B C7A 125.6(6) . . ?
C6A N3B H3BA 117.2 . . ?
C7A N3B H3BA 117.2 . . ?
C9B C7B C8B 118.1(4) . . ?
C9B C7B N3A 118.2(4) . . ?
C8B C7B N3A 123.6(4) . . ?
C9B C8B C7B 119.8(4) 3_746 . ?
C9B C8B H8B 120.1 3_746 . ?
C7B C8B H8B 120.1 . . ?
C8B C9B C7B 122.1(4) 3_746 . ?
C8B C9B H9B 119.0 3_746 . ?
C7B C9B H9B 119.0 . . ?
O1E S1E C1E 106.3(7) . . ?
O1E S1E C2E 110.2(5) . . ?
C1E S1E C2E 117.7(10) . . ?
C1E S2E C2E 122.8(10) . . ?
C1E S2E O1E 97.7(7) . . ?
C2E S2E O1E 93.8(5) . . ?
S2E C1E H1EA 110.0 . . ?
S2E C1E H1EB 109.1 . . ?
H1EA C1E H1EB 109.5 . . ?
S2E C1E H1EC 109.3 . . ?
H1EA C1E H1EC 109.5 . . ?
H1EB C1E H1EC 109.5 . . ?
S1E C1E H1EE 108.8 . . ?
S1E C1E H1ED 109.6 . . ?
H1EE C1E H1ED 109.5 . . ?
S1E C1E H1EF 109.9 . . ?
H1EE C1E H1EF 109.5 . . ?
H1ED C1E H1EF 109.5 . . ?
S2E C2E H2EA 109.5 . . ?
S2E C2E H2EB 109.5 . . ?
H2EA C2E H2EB 109.5 . . ?
S2E C2E H2EC 109.4 . . ?
H2EA C2E H2EC 109.5 . . ?
H2EB C2E H2EC 109.5 . . ?
S1E C2E H2ED 109.5 . . ?
S1E C2E H2EE 109.4 . . ?
H2ED C2E H2EE 109.5 . . ?
S1E C2E H2EF 109.5 . . ?
H2ED C2E H2EF 109.5 . . ?
H2EE C2E H2EF 109.5 . . ?
O1D S1D C1D 106.8(3) . . ?
O1D S1D C2D 103.3(3) . . ?
C1D S1D C2D 98.5(4) . . ?
S1D C1D H1DA 109.5 . . ?
S1D C1D H1DB 109.5 . . ?
H1DA C1D H1DB 109.5 . . ?
S1D C1D H1DC 109.5 . . ?
H1DA C1D H1DC 109.5 . . ?
H1DB C1D H1DC 109.5 . . ?
S1D C2D H2DC 109.5 . . ?
S1D C2D H2DA 109.5 . . ?
H2DC C2D H2DA 109.5 . . ?
S1D C2D H2DB 109.5 . . ?
H2DC C2D H2DB 109.5 . . ?
H2DA C2D H2DB 109.5 . . ?
O1C S1C C2C 106.0(2) . . ?
O1C S1C C1C 106.2(2) . . ?
C2C S1C C1C 96.7(2) . . ?
S1C C1C H1CA 109.5 . . ?
S1C C1C H1CB 109.5 . . ?
H1CA C1C H1CB 109.5 . . ?
S1C C1C H1CC 109.5 . . ?
H1CA C1C H1CC 109.5 . . ?
H1CB C1C H1CC 109.5 . . ?
S1C C2C H2CA 109.5 . . ?
S1C C2C H2CB 109.5 . . ?
H2CA C2C H2CB 109.5 . . ?
S1C C2C H2CC 109.5 . . ?
H2CA C2C H2CC 109.5 . . ?
H2CB C2C H2CC 109.5 . . ?

loop_
_geom_bond_atom_site_label_1
_geom_bond_atom_site_label_2
_geom_bond_distance
_geom_bond_site_symmetry_2
_geom_bond_publ_flag
Hg1 N1A 2.317(4) . ?
Hg1 N1B 2.354(4) . ?
Hg1 Br2 2.5181(5) . ?
Hg1 Br1 2.5228(6) . ?
N1A C1B 1.341(6) . ?
N1A C2B 1.348(6) . ?
C1A N1B 1.332(6) . ?
C1A C4A 1.387(7) . ?
C1A H1A 0.9500 . ?
C2A N1B 1.320(7) . ?
C2A C3A 1.382(7) . ?
C2A H2A 0.9500 . ?
C3A C5A 1.391(8) . ?
C3A H3A 0.9500 . ?
C4A C5A 1.378(7) . ?
C4A H4A 0.9500 . ?
C5A N2B 1.386(6) . ?
N2A C5B 1.374(5) . ?
N2A C6B 1.399(6) . ?
N2A H2AA 0.8800 . ?
C6A O1B 1.193(7) . ?
C6A N3B 1.363(7) . ?
C6A N2B 1.386(7) . ?
O1A C6B 1.205(5) . ?
N3A C6B 1.363(6) . ?
N3A C7B 1.404(6) . ?
N3A H3AA 0.8800 . ?
C7A C11A 1.366(9) 3_645 ?
C7A C8A 1.387(8) . ?
C7A N3B 1.415(7) . ?
C8A C11A 1.376(8) . ?
C8A H8A 0.9500 . ?
C11A H11A 0.9500 . ?
C1B C4B 1.366(6) . ?
C1B H1B 0.9500 . ?
C2B C3B 1.361(6) . ?
C2B H2B 0.9500 . ?
C3B C5B 1.398(6) . ?
C3B H3B 0.9500 . ?
C4B C5B 1.403(6) . ?
C4B H4B 0.9500 . ?
N2B H2BA 0.8800 . ?
N3B H3BA 0.8800 . ?
C7B C9B 1.387(6) . ?
C7B C8B 1.392(7) . ?
C8B C9B 1.377(7) 3_746 ?
C8B H8B 0.9500 . ?
C9B H9B 0.9500 . ?
S1E O1E 1.439(7) . ?
S1E C1E 1.611(13) . ?
S1E C2E 1.653(10) . ?
S2E C1E 1.47(2) . ?
S2E C2E 1.711(11) . ?
S2E O1E 1.765(10) . ?
C1E H1EA 0.9800 . ?
C1E H1EB 0.9800 . ?
C1E H1EC 0.9800 . ?
C1E H1EE 0.9800 . ?
C1E H1ED 0.9800 . ?
C1E H1EF 0.9800 . ?
C2E H2EA 0.9800 . ?
C2E H2EB 0.9800 . ?
C2E H2EC 0.9800 . ?
C2E H2ED 0.9800 . ?
C2E H2EE 0.9800 . ?
C2E H2EF 0.9800 . ?
S1D O1D 1.506(4) . ?
S1D C1D 1.745(6) . ?
S1D C2D 1.755(10) . ?
C1D H1DA 0.9800 . ?
C1D H1DB 0.9800 . ?
C1D H1DC 0.9800 . ?
C2D H2DC 0.9800 . ?
C2D H2DA 0.9800 . ?
C2D H2DB 0.9800 . ?
S1C O1C 1.514(3) . ?
S1C C2C 1.782(5) . ?
S1C C1C 1.788(5) . ?
C1C H1CA 0.9800 . ?
C1C H1CB 0.9800 . ?
C1C H1CC 0.9800 . ?
C2C H2CA 0.9800 . ?
C2C H2CB 0.9800 . ?
C2C H2CC 0.9800 . ?

loop_
_geom_torsion_atom_site_label_1
_geom_torsion_atom_site_label_2
_geom_torsion_atom_site_label_3
_geom_torsion_atom_site_label_4
_geom_torsion
_geom_torsion_site_symmetry_1
_geom_torsion_site_symmetry_2
_geom_torsion_site_symmetry_3
_geom_torsion_site_symmetry_4
_geom_torsion_publ_flag
N1B C2A C3A C5A -0.9(9) . . . . ?
N1B C1A C4A C5A 0.6(8) . . . . ?
C1A C4A C5A N2B 179.4(5) . . . . ?
C1A C4A C5A C3A -1.6(8) . . . . ?
C2A C3A C5A C4A 1.8(8) . . . . ?
C2A C3A C5A N2B -179.2(5) . . . . ?
C11A C7A C8A C11A 0.5(14) 3_645 . . . ?
N3B C7A C8A C11A -176.1(7) . . . . ?
C7A C8A C11A C7A -0.5(14) . . . 3_645 ?
C3A C2A N1B C1A -0.2(8) . . . . ?
C3A C2A N1B Hg1 -173.8(4) . . . . ?
C4A C1A N1B C2A 0.3(7) . . . . ?
C4A C1A N1B Hg1 173.9(4) . . . . ?
C2B N1A C1B C4B -1.6(7) . . . . ?
Hg1 N1A C1B C4B -179.4(3) . . . . ?
C1B N1A C2B C3B 2.5(7) . . . . ?
Hg1 N1A C2B C3B -179.8(4) . . . . ?
N1A C2B C3B C5B -2.0(8) . . . . ?
N1A C1B C4B C5B 0.3(7) . . . . ?
C6B N2A C5B C3B -171.4(5) . . . . ?
C6B N2A C5B C4B 7.9(8) . . . . ?
C2B C3B C5B N2A 179.9(5) . . . . ?
C2B C3B C5B C4B 0.5(7) . . . . ?
C1B C4B C5B N2A -179.1(4) . . . . ?
C1B C4B C5B C3B 0.3(7) . . . . ?
C4A C5A N2B C6A -12.6(9) . . . . ?
C3A C5A N2B C6A 168.5(5) . . . . ?
O1B C6A N2B C5A 5.4(10) . . . . ?
N3B C6A N2B C5A -174.3(5) . . . . ?
C7B N3A C6B O1A 4.6(8) . . . . ?
C7B N3A C6B N2A -174.9(5) . . . . ?
C5B N2A C6B O1A -5.3(8) . . . . ?
C5B N2A C6B N3A 174.2(4) . . . . ?
O1B C6A N3B C7A -4.2(11) . . . . ?
N2B C6A N3B C7A 175.5(6) . . . . ?
C11A C7A N3B C6A 32.3(11) 3_645 . . . ?
C8A C7A N3B C6A -151.4(7) . . . . ?
C6B N3A C7B C9B 153.5(5) . . . . ?
C6B N3A C7B C8B -29.0(8) . . . . ?
C9B C7B C8B C9B -1.3(9) . . . 3_746 ?
N3A C7B C8B C9B -178.8(5) . . . 3_746 ?
C8B C7B C9B C8B 1.3(10) . . . 3_746 ?
N3A C7B C9B C8B 179.0(5) . . . 3_746 ?

loop_
_smtbx_masks_void_nr
_smtbx_masks_void_average_x
_smtbx_masks_void_average_y
_smtbx_masks_void_average_z
_smtbx_masks_void_volume
_smtbx_masks_void_count_electrons
_smtbx_masks_void_content
1 0.288 -0.790 0.485 155.8 40.3 ?
2 0.288 -0.649 -0.015 155.8 40.2 ?
3 0.712 -0.684 0.515 155.8 44.4 ?
4 0.712 -0.505 0.015 155.8 44.5 ?
